data_2232212
loop_
_publ_author_name
'Fan, Ling'
'Chen, Yongzhou'
'Wei, Xianhong'
'Yin, Guodong'

_publ_section_title
;
 Bis{1-[4-(benzyloxy)phenyl]-4,4,4-trifluorobutane-1,3-dionato(1{-})}dipyridinecobalt(II)
;
_journal_coeditor_code CV5178
_journal_issue 11
_journal_name_full 'Acta Crystallographica Section E'
_journal_page_first m1606
_journal_paper_doi 10.1107/S1600536811043157
_journal_volume 67
_journal_year 2011
_chemical_formula_iupac '[Co (C17 H12 F3 O3)2 (C5 H5 N)2]'
_chemical_formula_moiety 'C44 H34 Co F6 N2 O6'
_chemical_formula_sum 'C44 H34 Co F6 N2 O6'
_chemical_formula_weight 859.66
_chemical_name_systematic
;
Bis{1-[4-(benzyloxy)phenyl]-4,4,4-trifluorobutane-1,3-
dionato(1-)}dipyridinecobalt(II)
;
_space_group_IT_number 15
_symmetry_cell_setting monoclinic
_symmetry_space_group_name_Hall '-C 2yc'
_symmetry_space_group_name_H-M 'C 1 2/c 1'
_atom_sites_solution_hydrogens geom
_atom_sites_solution_primary direct
_atom_sites_solution_secondary difmap
_audit_creation_method SHELXL97
_cell_angle_alpha 90.00
_cell_angle_beta 107.3330(10)
_cell_angle_gamma 90.00
_cell_formula_units_Z 4
_cell_length_a 16.5435(11)
_cell_length_b 10.7359(7)
_cell_length_c 23.0706(14)
_cell_measurement_reflns_used 3520
_cell_measurement_temperature 293
_cell_measurement_theta_max 21.51
_cell_measurement_theta_min 2.29
_cell_volume 3911.5(4)
_computing_cell_refinement 'SAINT (Bruker, 1999)'
_computing_data_collection 'SMART (Bruker, 2001)'
_computing_data_reduction 'SAINT (Bruker, 1999)'
_computing_molecular_graphics 'SHELXTL (Sheldrick, 2008)'
_computing_publication_material 'SHELXTL (Sheldrick, 2008)'
_computing_structure_refinement 'SHELXL97 (Sheldrick, 2008)'
_computing_structure_solution 'SHELXS97 (Sheldrick, 2008)'
_diffrn_ambient_temperature 293
_diffrn_measured_fraction_theta_full 0.992
_diffrn_measured_fraction_theta_max 0.992
_diffrn_measurement_device_type 'Bruker SMART APEX CCD area-detector'
_diffrn_measurement_method '\f and \w'
_diffrn_radiation_monochromator graphite
_diffrn_radiation_source 'fine-focus sealed tube'
_diffrn_radiation_type MoK\a
_diffrn_radiation_wavelength 0.71073
_diffrn_reflns_av_R_equivalents 0.0511
_diffrn_reflns_av_sigmaI/netI 0.0476
_diffrn_reflns_limit_h_max 21
_diffrn_reflns_limit_h_min -21
_diffrn_reflns_limit_k_max 13
_diffrn_reflns_limit_k_min -13
_diffrn_reflns_limit_l_max 28
_diffrn_reflns_limit_l_min -29
_diffrn_reflns_number 21577
_diffrn_reflns_theta_full 27.49
_diffrn_reflns_theta_max 27.49
_diffrn_reflns_theta_min 2.29
_exptl_absorpt_coefficient_mu 0.520
_exptl_absorpt_correction_T_max 0.9695
_exptl_absorpt_correction_T_min 0.9032
_exptl_absorpt_correction_type multi-scan
_exptl_absorpt_process_details '(SADABS; Sheldrick, 1996)'
_exptl_crystal_colour red
_exptl_crystal_density_diffrn 1.460
_exptl_crystal_density_method 'not measured'
_exptl_crystal_description plate
_exptl_crystal_F_000 1764
_exptl_crystal_size_max 0.20
_exptl_crystal_size_mid 0.20
_exptl_crystal_size_min 0.06
_refine_diff_density_max 0.464
_refine_diff_density_min -0.397
_refine_ls_extinction_method none
_refine_ls_goodness_of_fit_ref 1.086
_refine_ls_hydrogen_treatment constr
_refine_ls_matrix_type full
_refine_ls_number_parameters 267
_refine_ls_number_reflns 4453
_refine_ls_number_restraints 0
_refine_ls_restrained_S_all 1.086
_refine_ls_R_factor_all 0.0913
_refine_ls_R_factor_gt 0.0512
_refine_ls_shift/su_max 0.000
_refine_ls_shift/su_mean 0.000
_refine_ls_structure_factor_coef Fsqd
_refine_ls_weighting_details 'calc w = 1/[\s^2^(Fo^2^)+(0.0783P)^2^] where P=(Fo^2^+2Fc^2^)/3'
_refine_ls_weighting_scheme calc
_refine_ls_wR_factor_gt 0.1322
_refine_ls_wR_factor_ref 0.1510
_reflns_number_gt 2849
_reflns_number_total 4453
_reflns_threshold_expression I>2\s(I)
_cod_data_source_file cv5178.cif
_cod_data_source_block I
_cod_original_sg_symbol_Hall -C2yc
_cod_original_sg_symbol_H-M 'C 2/c'
_cod_database_code 2232212
_cod_database_fobs_code 2232212

loop_
_symmetry_equiv_pos_as_xyz
'x, y, z'
'-x, y, -z+1/2'
'x+1/2, y+1/2, z'
'-x+1/2, y+1/2, -z+1/2'
'-x, -y, -z'
'x, -y, z-1/2'
'-x+1/2, -y+1/2, -z'
'x+1/2, -y+1/2, z-1/2'

loop_
_atom_site_type_symbol
_atom_site_label
_atom_site_fract_x
_atom_site_fract_y
_atom_site_fract_z
_atom_site_U_iso_or_equiv
_atom_site_adp_type
_atom_site_calc_flag
_atom_site_refinement_flags
_atom_site_occupancy
_atom_site_symmetry_multiplicity
Co Co1 0.5000 0.98662(4) 0.7500 0.04247(19) Uani d S 1 2
C C1 0.2027(2) 1.0025(3) 1.12451(16) 0.0696(9) Uani d . 1 1
H H1 0.2575 1.0324 1.1408 0.083 Uiso calc R 1 1
C C2 0.1457(3) 1.0136(3) 1.15707(18) 0.0827(11) Uani d . 1 1
H H2 0.1624 1.0518 1.1950 0.099 Uiso calc R 1 1
C C3 0.0658(2) 0.9698(3) 1.1347(2) 0.0795(11) Uani d . 1 1
H H3 0.0276 0.9773 1.1570 0.095 Uiso calc R 1 1
C C4 0.0423(2) 0.9151(4) 1.0796(2) 0.0914(12) Uani d . 1 1
H H4 -0.0126 0.8849 1.0639 0.110 Uiso calc R 1 1
C C5 0.0993(2) 0.9034(3) 1.04600(15) 0.0755(10) Uani d . 1 1
H H5 0.0824 0.8650 1.0082 0.091 Uiso calc R 1 1
C C6 0.17965(17) 0.9480(3) 1.06829(13) 0.0492(6) Uani d . 1 1
C C7 0.24232(19) 0.9304(3) 1.03333(14) 0.0583(7) Uani d . 1 1
H H7A 0.2892 0.8795 1.0566 0.070 Uiso calc R 1 1
H H7B 0.2154 0.8880 0.9953 0.070 Uiso calc R 1 1
C C8 0.32766(16) 1.0515(3) 0.98741(12) 0.0477(6) Uani d . 1 1
C C9 0.35554(17) 1.1677(3) 0.97581(13) 0.0556(7) Uani d . 1 1
H H9 0.3397 1.2382 0.9932 0.067 Uiso calc R 1 1
C C10 0.40662(16) 1.1793(3) 0.93861(12) 0.0506(7) Uani d . 1 1
H H10 0.4253 1.2579 0.9314 0.061 Uiso calc R 1 1
C C11 0.43073(14) 1.0755(2) 0.91162(10) 0.0404(6) Uani d . 1 1
C C12 0.40418(16) 0.9594(3) 0.92536(12) 0.0485(6) Uani d . 1 1
H H12 0.4208 0.8885 0.9087 0.058 Uiso calc R 1 1
C C13 0.35399(17) 0.9467(3) 0.96295(12) 0.0505(7) Uani d . 1 1
H H13 0.3377 0.8678 0.9720 0.061 Uiso calc R 1 1
C C14 0.47827(15) 1.0839(2) 0.86654(11) 0.0409(6) Uani d . 1 1
C C15 0.52962(16) 1.1877(3) 0.86562(12) 0.0500(7) Uani d . 1 1
H H15 0.5310 1.2517 0.8930 0.060 Uiso calc R 1 1
C C16 0.57835(15) 1.2005(2) 0.82633(11) 0.0447(6) Uani d . 1 1
C C17 0.63094(19) 1.3182(3) 0.83179(14) 0.0593(8) Uani d . 1 1
C C18 0.35055(18) 0.8074(3) 0.74601(13) 0.0572(7) Uani d . 1 1
H H18 0.3512 0.8481 0.7817 0.069 Uiso calc R 1 1
C C19 0.29215(18) 0.7144(3) 0.72501(14) 0.0635(8) Uani d . 1 1
H H19 0.2546 0.6929 0.7464 0.076 Uiso calc R 1 1
C C20 0.28972(18) 0.6538(3) 0.67243(14) 0.0606(8) Uani d . 1 1
H H20 0.2504 0.5911 0.6571 0.073 Uiso calc R 1 1
C C21 0.34664(19) 0.6878(3) 0.64308(15) 0.0643(8) Uani d . 1 1
H H21 0.3471 0.6476 0.6075 0.077 Uiso calc R 1 1
C C22 0.40313(18) 0.7815(3) 0.66633(14) 0.0594(8) Uani d . 1 1
H H22 0.4410 0.8039 0.6454 0.071 Uiso calc R 1 1
F F1 0.63339(13) 1.38935(18) 0.87896(9) 0.0861(6) Uani d . 1 1
F F2 0.60161(18) 1.3903(2) 0.78411(10) 0.1257(10) Uani d . 1 1
F F3 0.71007(13) 1.2954(2) 0.83588(14) 0.1230(10) Uani d . 1 1
N N1 0.40663(13) 0.8423(2) 0.71752(9) 0.0465(5) Uani d . 1 1
O O1 0.27283(12) 1.04931(18) 1.02143(9) 0.0609(5) Uani d . 1 1
O O2 0.47050(12) 0.99242(15) 0.83042(9) 0.0498(5) Uani d . 1 1
O O3 0.58708(11) 1.12821(17) 0.78575(8) 0.0514(5) Uani d . 1 1

loop_
_atom_site_aniso_label
_atom_site_aniso_U_11
_atom_site_aniso_U_22
_atom_site_aniso_U_33
_atom_site_aniso_U_12
_atom_site_aniso_U_13
_atom_site_aniso_U_23
Co1 0.0523(3) 0.0441(3) 0.0385(3) 0.000 0.0251(2) 0.000
C1 0.070(2) 0.086(3) 0.062(2) -0.0213(16) 0.0346(17) -0.0153(17)
C2 0.102(3) 0.093(3) 0.071(2) -0.013(2) 0.054(2) -0.0122(19)
C3 0.083(2) 0.086(3) 0.094(3) 0.0053(19) 0.064(2) 0.012(2)
C4 0.0536(19) 0.123(3) 0.105(3) -0.015(2) 0.0365(19) -0.001(3)
C5 0.066(2) 0.099(3) 0.064(2) -0.0083(18) 0.0222(16) -0.0125(19)
C6 0.0547(15) 0.0519(16) 0.0497(16) 0.0011(13) 0.0290(13) 0.0063(13)
C7 0.0691(18) 0.0594(19) 0.0571(18) 0.0001(15) 0.0353(15) 0.0042(15)
C8 0.0497(14) 0.0545(17) 0.0469(15) -0.0009(12) 0.0265(12) -0.0009(13)
C9 0.0690(17) 0.0505(17) 0.0608(18) -0.0067(14) 0.0400(14) -0.0142(14)
C10 0.0596(15) 0.0477(16) 0.0550(17) -0.0094(12) 0.0331(13) -0.0067(13)
C11 0.0429(13) 0.0462(15) 0.0358(13) 0.0003(11) 0.0175(11) -0.0012(11)
C12 0.0582(15) 0.0455(16) 0.0507(16) 0.0075(12) 0.0300(13) 0.0005(12)
C13 0.0642(17) 0.0445(16) 0.0553(17) 0.0008(13) 0.0369(14) 0.0050(13)
C14 0.0461(13) 0.0462(16) 0.0338(13) 0.0015(11) 0.0173(11) -0.0009(11)
C15 0.0575(15) 0.0524(17) 0.0477(15) -0.0071(13) 0.0275(13) -0.0100(13)
C16 0.0461(13) 0.0498(16) 0.0423(15) -0.0029(11) 0.0194(11) -0.0005(12)
C17 0.0678(18) 0.065(2) 0.0558(19) -0.0145(15) 0.0350(15) -0.0097(16)
C18 0.0678(18) 0.0599(19) 0.0512(16) -0.0076(14) 0.0288(14) -0.0048(14)
C19 0.0602(17) 0.069(2) 0.070(2) -0.0099(15) 0.0314(15) 0.0027(17)
C20 0.0567(17) 0.0530(18) 0.070(2) -0.0054(13) 0.0151(15) -0.0021(15)
C21 0.0685(18) 0.063(2) 0.0646(19) -0.0064(15) 0.0252(16) -0.0197(16)
C22 0.0652(17) 0.0582(19) 0.0625(19) -0.0050(14) 0.0310(15) -0.0139(15)
F1 0.1119(15) 0.0785(13) 0.0865(13) -0.0420(11) 0.0579(11) -0.0326(11)
F2 0.188(3) 0.0923(17) 0.0835(15) -0.0641(16) 0.0195(16) 0.0237(13)
F3 0.0777(13) 0.1051(18) 0.212(3) -0.0376(12) 0.0821(16) -0.0510(18)
N1 0.0490(11) 0.0471(13) 0.0478(13) 0.0008(10) 0.0214(10) 0.0004(10)
O1 0.0777(13) 0.0566(12) 0.0695(14) -0.0051(10) 0.0541(11) -0.0034(10)
O2 0.0649(11) 0.0468(11) 0.0468(11) -0.0052(8) 0.0305(9) -0.0048(8)
O3 0.0592(11) 0.0514(11) 0.0547(11) -0.0069(8) 0.0339(9) -0.0066(9)

loop_
_atom_type_symbol
_atom_type_description
_atom_type_scat_dispersion_real
_atom_type_scat_dispersion_imag
_atom_type_scat_source
C C 0.0033 0.0016 'International Tables Vol C Tables 4.2.6.8 and 6.1.1.4'
H H 0.0000 0.0000 'International Tables Vol C Tables 4.2.6.8 and 6.1.1.4'
N N 0.0061 0.0033 'International Tables Vol C Tables 4.2.6.8 and 6.1.1.4'
O O 0.0106 0.0060 'International Tables Vol C Tables 4.2.6.8 and 6.1.1.4'
F F 0.0171 0.0103 'International Tables Vol C Tables 4.2.6.8 and 6.1.1.4'
Co Co 0.3494 0.9721 'International Tables Vol C Tables 4.2.6.8 and 6.1.1.4'

loop_
_geom_angle_atom_site_label_1
_geom_angle_atom_site_label_2
_geom_angle_atom_site_label_3
_geom_angle_site_symmetry_1
_geom_angle_site_symmetry_3
_geom_angle
O2 Co1 O2 . 2_656 176.53(10)
O2 Co1 O3 . . 86.72(7)
O2 Co1 O3 2_656 . 90.75(7)
O2 Co1 O3 . 2_656 90.75(7)
O2 Co1 O3 2_656 2_656 86.72(7)
O3 Co1 O3 . 2_656 86.54(10)
O2 Co1 N1 . 2_656 92.64(8)
O2 Co1 N1 2_656 2_656 89.85(7)
O3 Co1 N1 . 2_656 92.71(8)
O3 Co1 N1 2_656 2_656 176.47(7)
O2 Co1 N1 . . 89.85(7)
O2 Co1 N1 2_656 . 92.65(8)
O3 Co1 N1 . . 176.47(7)
O3 Co1 N1 2_656 . 92.71(8)
N1 Co1 N1 2_656 . 88.26(11)
C6 C1 C2 . . 120.8(3)
C6 C1 H1 . . 119.6
C2 C1 H1 . . 119.6
C3 C2 C1 . . 120.9(4)
C3 C2 H2 . . 119.6
C1 C2 H2 . . 119.6
C4 C3 C2 . . 119.1(3)
C4 C3 H3 . . 120.5
C2 C3 H3 . . 120.5
C3 C4 C5 . . 120.7(3)
C3 C4 H4 . . 119.6
C5 C4 H4 . . 119.6
C6 C5 C4 . . 120.3(3)
C6 C5 H5 . . 119.9
C4 C5 H5 . . 119.9
C5 C6 C1 . . 118.2(3)
C5 C6 C7 . . 120.3(3)
C1 C6 C7 . . 121.3(3)
O1 C7 C6 . . 109.3(2)
O1 C7 H7A . . 109.8
C6 C7 H7A . . 109.8
O1 C7 H7B . . 109.8
C6 C7 H7B . . 109.8
H7A C7 H7B . . 108.3
O1 C8 C9 . . 116.3(2)
O1 C8 C13 . . 124.3(2)
C9 C8 C13 . . 119.4(2)
C10 C9 C8 . . 120.2(2)
C10 C9 H9 . . 119.9
C8 C9 H9 . . 119.9
C9 C10 C11 . . 121.1(2)
C9 C10 H10 . . 119.4
C11 C10 H10 . . 119.4
C12 C11 C10 . . 117.7(2)
C12 C11 C14 . . 119.0(2)
C10 C11 C14 . . 123.2(2)
C13 C12 C11 . . 121.6(2)
C13 C12 H12 . . 119.2
C11 C12 H12 . . 119.2
C12 C13 C8 . . 119.9(2)
C12 C13 H13 . . 120.1
C8 C13 H13 . . 120.1
O2 C14 C15 . . 123.2(2)
O2 C14 C11 . . 116.3(2)
C15 C14 C11 . . 120.6(2)
C16 C15 C14 . . 124.1(2)
C16 C15 H15 . . 118.0
C14 C15 H15 . . 118.0
O3 C16 C15 . . 130.0(2)
O3 C16 C17 . . 112.7(2)
C15 C16 C17 . . 117.3(2)
F3 C17 F2 . . 106.4(3)
F3 C17 F1 . . 105.4(3)
F2 C17 F1 . . 105.2(3)
F3 C17 C16 . . 112.8(3)
F2 C17 C16 . . 111.2(2)
F1 C17 C16 . . 115.2(2)
N1 C18 C19 . . 123.2(3)
N1 C18 H18 . . 118.4
C19 C18 H18 . . 118.4
C20 C19 C18 . . 119.4(3)
C20 C19 H19 . . 120.3
C18 C19 H19 . . 120.3
C21 C20 C19 . . 118.1(3)
C21 C20 H20 . . 120.9
C19 C20 H20 . . 120.9
C20 C21 C22 . . 119.6(3)
C20 C21 H21 . . 120.2
C22 C21 H21 . . 120.2
N1 C22 C21 . . 123.4(3)
N1 C22 H22 . . 118.3
C21 C22 H22 . . 118.3
C22 N1 C18 . . 116.3(2)
C22 N1 Co1 . . 119.75(18)
C18 N1 Co1 . . 123.97(18)
C8 O1 C7 . . 117.3(2)
C14 O2 Co1 . . 127.68(15)
C16 O3 Co1 . . 121.67(15)

loop_
_geom_bond_atom_site_label_1
_geom_bond_atom_site_label_2
_geom_bond_site_symmetry_2
_geom_bond_distance
Co1 O2 . 2.0553(18)
Co1 O2 2_656 2.0553(18)
Co1 O3 . 2.0877(18)
Co1 O3 2_656 2.0877(18)
Co1 N1 2_656 2.158(2)
Co1 N1 . 2.158(2)
C1 C6 . 1.369(4)
C1 C2 . 1.374(4)
C1 H1 . 0.9300
C2 C3 . 1.353(5)
C2 H2 . 0.9300
C3 C4 . 1.347(5)
C3 H3 . 0.9300
C4 C5 . 1.395(4)
C4 H4 . 0.9300
C5 C6 . 1.361(4)
C5 H5 . 0.9300
C6 C7 . 1.503(4)
C7 O1 . 1.429(3)
C7 H7A . 0.9700
C7 H7B . 0.9700
C8 O1 . 1.365(3)
C8 C9 . 1.384(4)
C8 C13 . 1.386(4)
C9 C10 . 1.378(3)
C9 H9 . 0.9300
C10 C11 . 1.392(3)
C10 H10 . 0.9300
C11 C12 . 1.389(4)
C11 C14 . 1.482(3)
C12 C13 . 1.375(3)
C12 H12 . 0.9300
C13 H13 . 0.9300
C14 O2 . 1.269(3)
C14 C15 . 1.405(3)
C15 C16 . 1.388(3)
C15 H15 . 0.9300
C16 O3 . 1.257(3)
C16 C17 . 1.518(4)
C17 F3 . 1.307(3)
C17 F2 . 1.314(4)
C17 F1 . 1.320(3)
C18 N1 . 1.341(3)
C18 C19 . 1.373(4)
C18 H18 . 0.9300
C19 C20 . 1.367(4)
C19 H19 . 0.9300
C20 C21 . 1.363(4)
C20 H20 . 0.9300
C21 C22 . 1.369(4)
C21 H21 . 0.9300
C22 N1 . 1.336(3)
C22 H22 . 0.9300

loop_
_geom_hbond_atom_site_label_D
_geom_hbond_atom_site_label_H
_geom_hbond_atom_site_label_A
_geom_hbond_site_symmetry_A
_geom_hbond_distance_DH
_geom_hbond_distance_HA
_geom_hbond_distance_DA
_geom_hbond_angle_DHA
C2 H2 F2 8_476 0.93 2.62 3.385(3) 140.1
C19 H19 F3 3_445 0.93 2.63 3.348(3) 134.4
C7 H7B F1 3_445 0.97 2.62 3.507(3) 151.7

loop_
_geom_torsion_atom_site_label_1
_geom_torsion_atom_site_label_2
_geom_torsion_atom_site_label_3
_geom_torsion_atom_site_label_4
_geom_torsion_site_symmetry_1
_geom_torsion
C6 C1 C2 C3 . 0.7(6)
C1 C2 C3 C4 . -0.3(6)
C2 C3 C4 C5 . 0.1(6)
C3 C4 C5 C6 . -0.4(6)
C4 C5 C6 C1 . 0.9(5)
C4 C5 C6 C7 . 177.3(3)
C2 C1 C6 C5 . -1.0(5)
C2 C1 C6 C7 . -177.4(3)
C5 C6 C7 O1 . 122.3(3)
C1 C6 C7 O1 . -61.4(4)
O1 C8 C9 C10 . -175.8(2)
C13 C8 C9 C10 . 2.2(4)
C8 C9 C10 C11 . 0.5(4)
C9 C10 C11 C12 . -2.4(4)
C9 C10 C11 C14 . 173.7(2)
C10 C11 C12 C13 . 1.7(4)
C14 C11 C12 C13 . -174.6(2)
C11 C12 C13 C8 . 1.0(4)
O1 C8 C13 C12 . 174.9(3)
C9 C8 C13 C12 . -2.9(4)
C12 C11 C14 O2 . 20.2(3)
C10 C11 C14 O2 . -155.8(2)
C12 C11 C14 C15 . -158.8(2)
C10 C11 C14 C15 . 25.2(4)
O2 C14 C15 C16 . -1.3(4)
C11 C14 C15 C16 . 177.7(2)
C14 C15 C16 O3 . 0.0(5)
C14 C15 C16 C17 . -179.4(2)
O3 C16 C17 F3 . -50.1(3)
C15 C16 C17 F3 . 129.5(3)
O3 C16 C17 F2 . 69.4(3)
C15 C16 C17 F2 . -111.1(3)
O3 C16 C17 F1 . -171.1(2)
C15 C16 C17 F1 . 8.5(4)
N1 C18 C19 C20 . -0.4(5)
C18 C19 C20 C21 . 0.7(5)
C19 C20 C21 C22 . -0.8(5)
C20 C21 C22 N1 . 0.7(5)
C21 C22 N1 C18 . -0.3(4)
C21 C22 N1 Co1 . 179.1(2)
C19 C18 N1 C22 . 0.2(4)
C19 C18 N1 Co1 . -179.3(2)
O2 Co1 N1 C22 . -169.9(2)
O2 Co1 N1 C22 2_656 12.5(2)
O3 Co1 N1 C22 . 176.8(11)
O3 Co1 N1 C22 2_656 99.3(2)
N1 Co1 N1 C22 2_656 -77.3(2)
O2 Co1 N1 C18 . 9.5(2)
O2 Co1 N1 C18 2_656 -168.1(2)
O3 Co1 N1 C18 . -3.8(13)
O3 Co1 N1 C18 2_656 -81.3(2)
N1 Co1 N1 C18 2_656 102.1(2)
C9 C8 O1 C7 . 179.2(2)
C13 C8 O1 C7 . 1.3(4)
C6 C7 O1 C8 . -177.0(2)
C15 C14 O2 Co1 . -17.7(3)
C11 C14 O2 Co1 . 163.27(16)
O2 Co1 O2 C14 2_656 -17.4(2)
O3 Co1 O2 C14 . 25.9(2)
O3 Co1 O2 C14 2_656 -60.6(2)
N1 Co1 O2 C14 2_656 118.5(2)
N1 Co1 O2 C14 . -153.3(2)
C15 C16 O3 Co1 . 18.4(4)
C17 C16 O3 Co1 . -162.15(18)
O2 Co1 O3 C16 . -24.7(2)
O2 Co1 O3 C16 2_656 152.9(2)
O3 Co1 O3 C16 2_656 66.22(18)
N1 Co1 O3 C16 2_656 -117.23(19)
N1 Co1 O3 C16 . -11.5(13)
